data_4037668
loop_
_publ_author_name
'Liu, Yingle'
'Zhao, Gang'
'Yu, Qiong'
'Tang, Yongxing'
'Imler, Gregory H.'
'Parrish, Damon A.'
'Shreeve, Jean'ne M.'

_publ_section_title
;
 Intermolecular Weak Hydrogen Bonding (Het-H-N/O): an Effective Strategy
 for the Synthesis of Monosubstituted 1,2,4,5-Tetrazine-Based Energetic
 Materials with Excellent Sensitivity.
;
_journal_name_full 'The Journal of organic chemistry'
_journal_paper_doi 10.1021/acs.joc.9b02484
_journal_year 2019
_chemical_formula_moiety 'C2 H3 N5 O2, C2 H6 O S'
_chemical_formula_sum 'C4 H9 N5 O3 S'
_chemical_formula_weight 207.22
_space_group_crystal_system orthorhombic
_space_group_IT_number 19
_space_group_name_Hall 'P 2ac 2ab'
_space_group_name_H-M_alt 'P 21 21 21'
_atom_sites_solution_hydrogens geom
_audit_creation_method SHELXL-2014/7
_cell_angle_alpha 90
_cell_angle_beta 90
_cell_angle_gamma 90
_cell_formula_units_Z 4
_cell_length_a 5.4786(2)
_cell_length_b 8.2604(3)
_cell_length_c 19.4150(6)
_cell_measurement_reflns_used 2838
_cell_measurement_temperature 296(2)
_cell_measurement_theta_max 25.12
_cell_measurement_theta_min 3.24
_cell_volume 878.63(5)
_computing_cell_refinement 'Bruker APEX3 v2015.5-2 (Bruker, 2015)'
_computing_data_collection 'Bruker APEX3 v2015.5-2 (Bruker, 2015)'
_computing_data_reduction
;
Bruker SAINT v8.34A (Bruker, 2013), Bruker XPREP v2014/2 (Bruker, 2014)
;
_computing_molecular_graphics 'Bruker SHELXTL v2014/7 (Bruker, 2014)'
_computing_publication_material 'Bruker SHELXTL v2014/7 (Bruker, 2014)'
_computing_structure_refinement 'SHELXL-2014/7 (Sheldrick, 2014)'
_computing_structure_solution 'Bruker SHELXTL v2014/7 (Bruker, 2014)'
_diffrn_ambient_temperature 296(2)
_diffrn_measured_fraction_theta_full 1.000
_diffrn_measured_fraction_theta_max 0.993
_diffrn_measurement_device_type 'Bruker SMART APEX II CCD'
_diffrn_measurement_method '\w scans'
_diffrn_radiation_monochromator graphite
_diffrn_radiation_source 'fine focus sealed tube'
_diffrn_radiation_type MoK\a
_diffrn_radiation_wavelength 0.71073
_diffrn_reflns_av_R_equivalents 0.0325
_diffrn_reflns_av_unetI/netI 0.0307
_diffrn_reflns_Laue_measured_fraction_full 1.000
_diffrn_reflns_Laue_measured_fraction_max 0.993
_diffrn_reflns_limit_h_max 7
_diffrn_reflns_limit_h_min -7
_diffrn_reflns_limit_k_max 11
_diffrn_reflns_limit_k_min -11
_diffrn_reflns_limit_l_max 27
_diffrn_reflns_limit_l_min -27
_diffrn_reflns_number 10629
_diffrn_reflns_point_group_measured_fraction_full 1.000
_diffrn_reflns_point_group_measured_fraction_max 0.983
_diffrn_reflns_theta_full 25.242
_diffrn_reflns_theta_max 30.005
_diffrn_reflns_theta_min 2.098
_exptl_absorpt_coefficient_mu 0.355
_exptl_absorpt_correction_T_max 0.7460
_exptl_absorpt_correction_T_min 0.6987
_exptl_absorpt_correction_type multi-scan
_exptl_absorpt_process_details 'SADABS v2014/5 (Bruker, 2008)'
_exptl_crystal_colour 'clear yellow'
_exptl_crystal_density_diffrn 1.567
_exptl_crystal_description needle
_exptl_crystal_F_000 432
_exptl_crystal_size_max 0.299
_exptl_crystal_size_mid 0.117
_exptl_crystal_size_min 0.077
_refine_diff_density_max 0.174
_refine_diff_density_min -0.195
_refine_diff_density_rms 0.040
_refine_ls_abs_structure_details
;
 Flack x determined using 757 quotients [(I+)-(I-)]/[(I+)+(I-)]
 (Parsons, Flack and Wagner, Acta Cryst. B69 (2013) 249-259).
;
_refine_ls_abs_structure_Flack 0.03(4)
_refine_ls_extinction_method none
_refine_ls_goodness_of_fit_ref 1.030
_refine_ls_hydrogen_treatment constr
_refine_ls_matrix_type full
_refine_ls_number_parameters 120
_refine_ls_number_reflns 2518
_refine_ls_number_restraints 0
_refine_ls_restrained_S_all 1.030
_refine_ls_R_factor_all 0.0441
_refine_ls_R_factor_gt 0.0324
_refine_ls_shift/su_max 0.000
_refine_ls_shift/su_mean 0.000
_refine_ls_structure_factor_coef Fsqd
_refine_ls_weighting_details 'w=1/[\s^2^(Fo^2^)+(0.0396P)^2^+0.0512P] where P=(Fo^2^+2Fc^2^)/3'
_refine_ls_weighting_scheme calc
_refine_ls_wR_factor_gt 0.0737
_refine_ls_wR_factor_ref 0.0787
_reflns_Friedel_coverage 0.680
_reflns_Friedel_fraction_full 1.000
_reflns_Friedel_fraction_max 0.970
_reflns_number_gt 2127
_reflns_number_total 2518
_reflns_threshold_expression 'I > 2\s(I)'
_cod_data_source_file jo9b02484_si_004.cif
_cod_data_source_block shrv739
_cod_database_code 4037668
_shelx_shelxl_version_number 2014/7
_shelx_space_group_comment
;
The symmetry employed for this shelxl refinement is uniquely defined
by the following loop, which should always be used as a source of
symmetry information in preference to the above space-group names.
They are only intended as comments.
;
_shelx_estimated_absorpt_t_min 0.901
_shelx_estimated_absorpt_t_max 0.973

loop_
_space_group_symop_operation_xyz
'x, y, z'
'-x+1/2, -y, z+1/2'
'-x, y+1/2, -z+1/2'
'x+1/2, -y+1/2, -z'

loop_
_atom_site_label
_atom_site_type_symbol
_atom_site_fract_x
_atom_site_fract_y
_atom_site_fract_z
_atom_site_U_iso_or_equiv
_atom_site_adp_type
_atom_site_occupancy
_atom_site_site_symmetry_order
_atom_site_calc_flag
_atom_site_refinement_flags_posn
_atom_site_refinement_flags_adp
N1 N 0.6603(4) 0.4039(2) 0.47038(9) 0.0347(4) Uani 1 1 d . .
H1A H 0.7797 0.3755 0.4443 0.042 Uiso 1 1 calc R U
H1B H 0.6442 0.3612 0.5105 0.042 Uiso 1 1 calc R U
C2 C 0.5035(4) 0.5120(3) 0.44908(11) 0.0280(4) Uani 1 1 d . .
N3 N 0.3117(3) 0.5599(2) 0.48955(9) 0.0309(4) Uani 1 1 d . .
O4 O 0.2943(3) 0.4972(2) 0.54855(9) 0.0453(4) Uani 1 1 d . .
N5 N 0.1487(4) 0.6688(2) 0.46927(10) 0.0390(4) Uani 1 1 d . .
C6 C 0.1863(5) 0.7276(3) 0.40647(13) 0.0440(6) Uani 1 1 d . .
H6 H 0.0729 0.8032 0.3912 0.053 Uiso 1 1 calc R U
N7 N 0.3640(4) 0.6924(3) 0.36295(10) 0.0439(5) Uani 1 1 d . .
N8 N 0.5222(3) 0.5826(2) 0.38607(9) 0.0329(4) Uani 1 1 d . .
O9 O 0.6978(3) 0.5386(2) 0.34735(9) 0.0481(5) Uani 1 1 d . .
O10 O 0.1187(3) 0.29255(19) 0.40345(7) 0.0355(3) Uani 1 1 d . .
S11 S 0.12753(11) 0.19465(7) 0.33788(3) 0.03467(15) Uani 1 1 d . .
C12 C 0.1139(6) 0.3339(4) 0.26883(12) 0.0557(7) Uani 1 1 d . .
H12A H -0.0484 0.3768 0.2653 0.084 Uiso 1 1 calc R U
H12B H 0.1559 0.2798 0.2267 0.084 Uiso 1 1 calc R U
H12C H 0.2269 0.4207 0.2770 0.084 Uiso 1 1 calc R U
C13 C 0.4355(5) 0.1349(4) 0.32693(14) 0.0587(8) Uani 1 1 d . .
H13A H 0.5387 0.2287 0.3282 0.088 Uiso 1 1 calc R U
H13B H 0.4536 0.0813 0.2834 0.088 Uiso 1 1 calc R U
H13C H 0.4810 0.0622 0.3633 0.088 Uiso 1 1 calc R U

loop_
_atom_site_aniso_label
_atom_site_aniso_U_11
_atom_site_aniso_U_22
_atom_site_aniso_U_33
_atom_site_aniso_U_23
_atom_site_aniso_U_13
_atom_site_aniso_U_12
N1 0.0349(10) 0.0415(10) 0.0277(9) 0.0040(7) 0.0049(8) 0.0051(9)
C2 0.0299(10) 0.0281(10) 0.0258(10) -0.0026(8) 0.0013(8) -0.0048(9)
N3 0.0309(10) 0.0311(10) 0.0308(9) -0.0040(7) 0.0036(7) -0.0024(8)
O4 0.0508(10) 0.0501(10) 0.0349(9) 0.0071(8) 0.0152(8) 0.0016(9)
N5 0.0357(10) 0.0388(11) 0.0426(11) -0.0063(8) 0.0023(9) 0.0043(10)
C6 0.0436(14) 0.0420(14) 0.0464(14) -0.0012(11) -0.0051(11) 0.0095(11)
N7 0.0518(12) 0.0434(11) 0.0365(10) 0.0059(9) -0.0008(9) 0.0117(12)
N8 0.0349(10) 0.0355(10) 0.0282(9) 0.0011(8) 0.0021(8) 0.0010(8)
O9 0.0482(10) 0.0609(12) 0.0352(9) 0.0079(8) 0.0161(8) 0.0121(9)
O10 0.0392(8) 0.0422(8) 0.0252(7) -0.0026(6) 0.0034(7) 0.0000(9)
S11 0.0367(3) 0.0387(3) 0.0286(3) -0.0035(2) -0.0010(2) -0.0048(3)
C12 0.0711(18) 0.0661(18) 0.0299(12) 0.0046(11) 0.0028(13) 0.0206(17)
C13 0.0559(17) 0.074(2) 0.0463(16) -0.0143(13) -0.0075(12) 0.0319(16)

loop_
_atom_type_symbol
_atom_type_description
_atom_type_scat_dispersion_real
_atom_type_scat_dispersion_imag
_atom_type_scat_source
C C 0.0033 0.0016 'International Tables Vol C Tables 4.2.6.8 and 6.1.1.4'
H H 0.0000 0.0000 'International Tables Vol C Tables 4.2.6.8 and 6.1.1.4'
N N 0.0061 0.0033 'International Tables Vol C Tables 4.2.6.8 and 6.1.1.4'
O O 0.0106 0.0060 'International Tables Vol C Tables 4.2.6.8 and 6.1.1.4'
S S 0.1246 0.1234 'International Tables Vol C Tables 4.2.6.8 and 6.1.1.4'

loop_
_geom_angle_atom_site_label_1
_geom_angle_atom_site_label_2
_geom_angle_atom_site_label_3
_geom_angle
C2 N1 H1A 120.0
C2 N1 H1B 120.0
H1A N1 H1B 120.0
N1 C2 N8 121.90(19)
N1 C2 N3 121.35(19)
N8 C2 N3 116.75(19)
O4 N3 N5 119.84(18)
O4 N3 C2 117.38(18)
N5 N3 C2 122.78(18)
N3 N5 C6 114.6(2)
N7 C6 N5 128.4(2)
N7 C6 H6 115.8
N5 C6 H6 115.8
C6 N7 N8 114.43(19)
O9 N8 N7 119.13(18)
O9 N8 C2 117.76(19)
N7 N8 C2 123.10(18)
O10 S11 C12 106.83(11)
O10 S11 C13 106.34(12)
C12 S11 C13 97.50(15)
S11 C12 H12A 109.5
S11 C12 H12B 109.5
H12A C12 H12B 109.5
S11 C12 H12C 109.5
H12A C12 H12C 109.5
H12B C12 H12C 109.5
S11 C13 H13A 109.5
S11 C13 H13B 109.5
H13A C13 H13B 109.5
S11 C13 H13C 109.5
H13A C13 H13C 109.5
H13B C13 H13C 109.5

loop_
_geom_bond_atom_site_label_1
_geom_bond_atom_site_label_2
_geom_bond_distance
N1 C2 1.307(3)
N1 H1A 0.8600
N1 H1B 0.8600
C2 N8 1.359(3)
C2 N3 1.370(3)
N3 O4 1.261(2)
N3 N5 1.327(3)
N5 C6 1.328(3)
C6 N7 1.321(3)
C6 H6 0.9300
N7 N8 1.332(3)
N8 O9 1.274(2)
O10 S11 1.5089(15)
S11 C12 1.768(3)
S11 C13 1.771(3)
C12 H12A 0.9600
C12 H12B 0.9600
C12 H12C 0.9600
C13 H13A 0.9600
C13 H13B 0.9600
C13 H13C 0.9600

loop_
_geom_hbond_atom_site_label_D
_geom_hbond_atom_site_label_H
_geom_hbond_atom_site_label_A
_geom_hbond_distance_DH
_geom_hbond_distance_HA
_geom_hbond_distance_DA
_geom_hbond_angle_DHA
_geom_hbond_site_symmetry_A
N1 H1A O10 0.86 2.13 2.973(3) 165.7 1_655
N1 H1B O10 0.86 2.10 2.947(2) 167.0 4_556
N1 H1B S11 0.86 2.98 3.8150(18) 164.0 4_556
C6 H6 O4 0.93 2.53 3.247(3) 133.8 4_466
C12 H12A O9 0.96 2.50 3.222(3) 131.9 1_455
C12 H12B O9 0.96 2.58 3.479(3) 155.1 3_645
C13 H13C O4 0.96 2.47 3.301(3) 144.4 4_556

loop_
_geom_torsion_atom_site_label_1
_geom_torsion_atom_site_label_2
_geom_torsion_atom_site_label_3
_geom_torsion_atom_site_label_4
_geom_torsion
N1 C2 N3 O4 0.9(3)
N8 C2 N3 O4 -178.96(19)
N1 C2 N3 N5 -179.7(2)
N8 C2 N3 N5 0.4(3)
O4 N3 N5 C6 179.5(2)
C2 N3 N5 C6 0.1(3)
N3 N5 C6 N7 -0.7(4)
N5 C6 N7 N8 0.6(4)
C6 N7 N8 O9 178.8(2)
C6 N7 N8 C2 0.0(3)
N1 C2 N8 O9 0.8(3)
N3 C2 N8 O9 -179.30(19)
N1 C2 N8 N7 179.6(2)
N3 C2 N8 N7 -0.5(3)
